data_4330994
loop_
_publ_author_name
'David W. Shaffer'
'Scott A. Ryken'
'Ryan A. Zarkesh'
'Alan F. Heyduk'

_publ_section_title
;
 Ligand Effects on the Oxidative Addition of Halogens to
 (dpp-nacnacR)Rh(phdi)
;
_journal_name_full 'Inorganic Chemistry'
_journal_page_first 12122
_journal_page_last 12131
_journal_paper_doi 10.1021/ic300733j
_journal_volume 51
_journal_year 2012
_chemical_formula_sum 'C45 H55 Cl4 I2 N4 Rh'
_chemical_formula_weight 1150.44
_chemical_name_systematic
; 
 ? 
;
_space_group_IT_number 14
_symmetry_cell_setting monoclinic
_symmetry_space_group_name_Hall '-P 2yn'
_symmetry_space_group_name_H-M 'P 1 21/n 1'
_atom_sites_solution_hydrogens geom
_atom_sites_solution_primary direct
_atom_sites_solution_secondary difmap
_audit_creation_method SHELXL-97
_cell_angle_alpha 90.00
_cell_angle_beta 100.673(2)
_cell_angle_gamma 90.00
_cell_formula_units_Z 4
_cell_length_a 11.7200(14)
_cell_length_b 20.000(2)
_cell_length_c 20.356(2)
_cell_measurement_reflns_used 9753
_cell_measurement_temperature 103(2)
_cell_measurement_theta_max 28.21
_cell_measurement_theta_min 2.28
_cell_volume 4688.9(9)
_computing_cell_refinement 'Bruker SMART/SAINT'
_computing_data_collection 'Bruker SMART'
_computing_data_reduction 'Bruker SAINT'
_computing_molecular_graphics 'Bruker SHELXTL'
_computing_publication_material 'Bruker SHELXTL'
_computing_structure_refinement 'SHELXL-97 (Sheldrick, 1997)'
_computing_structure_solution 'SHELXS-97 (Sheldrick, 1990)'
_diffrn_ambient_temperature 103(2)
_diffrn_measured_fraction_theta_full 0.967
_diffrn_measured_fraction_theta_max 0.967
_diffrn_measurement_device_type 'CCD area detector'
_diffrn_measurement_method 'omega scans'
_diffrn_radiation_monochromator graphite
_diffrn_radiation_source 'fine-focus sealed tube'
_diffrn_radiation_type MoK\a
_diffrn_radiation_wavelength 0.71073
_diffrn_reflns_av_R_equivalents 0.0414
_diffrn_reflns_av_sigmaI/netI 0.0322
_diffrn_reflns_limit_h_max 15
_diffrn_reflns_limit_h_min -15
_diffrn_reflns_limit_k_max 26
_diffrn_reflns_limit_k_min -25
_diffrn_reflns_limit_l_max 27
_diffrn_reflns_limit_l_min -26
_diffrn_reflns_number 53029
_diffrn_reflns_theta_full 28.30
_diffrn_reflns_theta_max 28.30
_diffrn_reflns_theta_min 1.87
_diffrn_standards_decay_% '< 1.0'
_diffrn_standards_interval_count 'initial 50 frames recollected'
_diffrn_standards_number '50 frames'
_exptl_absorpt_coefficient_mu 1.944
_exptl_absorpt_correction_T_max 0.8621
_exptl_absorpt_correction_T_min 0.6776
_exptl_absorpt_correction_type 'Semi-empirical from equivalents'
_exptl_absorpt_process_details 'Bruker SADABS'
_exptl_crystal_colour green
_exptl_crystal_density_diffrn 1.630
_exptl_crystal_density_meas 0
_exptl_crystal_description block
_exptl_crystal_F_000 2288
_exptl_crystal_size_max 0.225
_exptl_crystal_size_mid 0.192
_exptl_crystal_size_min 0.061
_refine_diff_density_max 1.120
_refine_diff_density_min -0.732
_refine_diff_density_rms 0.100
_refine_ls_extinction_method none
_refine_ls_goodness_of_fit_ref 1.060
_refine_ls_hydrogen_treatment mixed
_refine_ls_matrix_type full
_refine_ls_number_parameters 542
_refine_ls_number_reflns 11275
_refine_ls_number_restraints 0
_refine_ls_restrained_S_all 1.060
_refine_ls_R_factor_all 0.0384
_refine_ls_R_factor_gt 0.0281
_refine_ls_shift/su_max 0.002
_refine_ls_shift/su_mean 0.000
_refine_ls_structure_factor_coef Fsqd
_refine_ls_weighting_details 'calc w=1/[\s^2^(Fo^2^)+(0.0208P)^2^+8.8349P] where P=(Fo^2^+2Fc^2^)/3'
_refine_ls_weighting_scheme calc
_refine_ls_wR_factor_gt 0.0628
_refine_ls_wR_factor_ref 0.0685
_reflns_number_gt 9621
_reflns_number_total 11275
_reflns_threshold_expression >2sigma(I)
_cod_data_source_file ic300733j_si_002_5.cif
_cod_data_source_block (dpp-nacnacCH3)Rh(I2)(phdi)(4a)
_cod_original_cell_volume 4688.9(10)
_cod_database_code 4330994

loop_
_symmetry_equiv_pos_as_xyz
'x, y, z'
'-x+1/2, y+1/2, -z+1/2'
'-x, -y, -z'
'x-1/2, -y-1/2, z-1/2'

loop_
_atom_site_label
_atom_site_type_symbol
_atom_site_fract_x
_atom_site_fract_y
_atom_site_fract_z
_atom_site_U_iso_or_equiv
_atom_site_adp_type
_atom_site_occupancy
_atom_site_symmetry_multiplicity
_atom_site_calc_flag
_atom_site_refinement_flags
_atom_site_disorder_assembly
_atom_site_disorder_group
Rh1 Rh 0.723551(17) 0.205820(9) 0.147321(10) 0.01213(5) Uani 1 1 d . . .
I1 I 0.804132(14) 0.188815(8) 0.034066(8) 0.01492(4) Uani 1 1 d . . .
I2 I 0.881468(17) 0.174092(11) -0.098332(10) 0.02797(6) Uani 1 1 d . . .
N1 N 0.72386(19) 0.30671(10) 0.14330(11) 0.0137(4) Uani 1 1 d . . .
N2 N 0.87808(19) 0.20416(11) 0.20958(11) 0.0146(4) Uani 1 1 d . . .
N3 N 0.56297(19) 0.19439(11) 0.09404(11) 0.0154(4) Uani 1 1 d . . .
H3A H 0.5233 0.2291 0.0755 0.018 Uiso 1 1 calc R . .
N4 N 0.69717(19) 0.10736(11) 0.15061(11) 0.0146(4) Uani 1 1 d . . .
H4A H 0.7510 0.0809 0.1726 0.017 Uiso 1 1 calc R . .
C1 C 0.8137(2) 0.34575(13) 0.16907(13) 0.0156(5) Uani 1 1 d . . .
C2 C 0.9207(2) 0.32092(13) 0.20204(14) 0.0175(5) Uani 1 1 d . . .
H2A H 0.9819 0.3527 0.2105 0.021 Uiso 1 1 calc R . .
C3 C 0.9500(2) 0.25610(13) 0.22422(13) 0.0166(5) Uani 1 1 d . . .
C4 C 0.8034(3) 0.42114(13) 0.16633(15) 0.0223(6) Uani 1 1 d . . .
H4B H 0.7213 0.4338 0.1559 0.033 Uiso 1 1 calc R . .
H4C H 0.8433 0.4384 0.1316 0.033 Uiso 1 1 calc R . .
H4D H 0.8391 0.4400 0.2097 0.033 Uiso 1 1 calc R . .
C5 C 1.0670(2) 0.24698(14) 0.26885(15) 0.0242(6) Uani 1 1 d . . .
H5A H 1.0579 0.2211 0.3084 0.036 Uiso 1 1 calc R . .
H5B H 1.1002 0.2909 0.2828 0.036 Uiso 1 1 calc R . .
H5C H 1.1190 0.2231 0.2443 0.036 Uiso 1 1 calc R . .
C6 C 0.6146(2) 0.33758(13) 0.11368(14) 0.0161(5) Uani 1 1 d . . .
C7 C 0.5217(2) 0.33255(13) 0.14893(14) 0.0190(5) Uani 1 1 d . . .
C8 C 0.4144(2) 0.35972(14) 0.11981(16) 0.0238(6) Uani 1 1 d . . .
H8A H 0.3511 0.3566 0.1428 0.029 Uiso 1 1 calc R . .
C9 C 0.3984(2) 0.39107(14) 0.05836(16) 0.0239(6) Uani 1 1 d . . .
H9A H 0.3248 0.4094 0.0395 0.029 Uiso 1 1 calc R . .
C10 C 0.4897(2) 0.39569(14) 0.02445(15) 0.0213(6) Uani 1 1 d . . .
H10A H 0.4783 0.4178 -0.0176 0.026 Uiso 1 1 calc R . .
C11 C 0.5988(2) 0.36855(13) 0.05059(14) 0.0174(5) Uani 1 1 d . . .
C12 C 0.5350(3) 0.29957(15) 0.21714(16) 0.0249(6) Uani 1 1 d . . .
H12A H 0.5977 0.2653 0.2198 0.030 Uiso 1 1 calc R . .
C13 C 0.4246(3) 0.26312(16) 0.22784(17) 0.0325(7) Uani 1 1 d . . .
H13A H 0.3984 0.2328 0.1902 0.049 Uiso 1 1 calc R . .
H13B H 0.3637 0.2959 0.2307 0.049 Uiso 1 1 calc R . .
H13C H 0.4414 0.2373 0.2694 0.049 Uiso 1 1 calc R . .
C14 C 0.5754(3) 0.35104(17) 0.27204(16) 0.0306(7) Uani 1 1 d . . .
H14A H 0.6435 0.3749 0.2623 0.046 Uiso 1 1 calc R . .
H14B H 0.5960 0.3282 0.3152 0.046 Uiso 1 1 calc R . .
H14C H 0.5127 0.3830 0.2738 0.046 Uiso 1 1 calc R . .
C15 C 0.6920(2) 0.37220(14) 0.00748(14) 0.0201(6) Uani 1 1 d . . .
H15A H 0.7645 0.3514 0.0328 0.024 Uiso 1 1 calc R . .
C16 C 0.7197(3) 0.44469(16) -0.00994(17) 0.0306(7) Uani 1 1 d . . .
H16A H 0.7411 0.4707 0.0313 0.046 Uiso 1 1 calc R . .
H16B H 0.6511 0.4647 -0.0379 0.046 Uiso 1 1 calc R . .
H16C H 0.7843 0.4448 -0.0343 0.046 Uiso 1 1 calc R . .
C17 C 0.6548(3) 0.33321(16) -0.05819(15) 0.0285(7) Uani 1 1 d . . .
H17A H 0.6311 0.2879 -0.0482 0.043 Uiso 1 1 calc R . .
H17B H 0.7201 0.3307 -0.0820 0.043 Uiso 1 1 calc R . .
H17C H 0.5895 0.3562 -0.0862 0.043 Uiso 1 1 calc R . .
C18 C 0.9075(2) 0.14244(13) 0.24624(13) 0.0167(5) Uani 1 1 d . . .
C19 C 0.9841(2) 0.09576(13) 0.22611(14) 0.0191(5) Uani 1 1 d . . .
C20 C 1.0075(3) 0.03711(14) 0.26408(16) 0.0252(6) Uani 1 1 d . . .
H20A H 1.0600 0.0052 0.2519 0.030 Uiso 1 1 calc R . .
C21 C 0.9563(3) 0.02465(15) 0.31841(16) 0.0274(7) Uani 1 1 d . . .
H21A H 0.9740 -0.0153 0.3435 0.033 Uiso 1 1 calc R . .
C22 C 0.8787(3) 0.07040(15) 0.33651(15) 0.0248(6) Uani 1 1 d . . .
H22A H 0.8425 0.0610 0.3736 0.030 Uiso 1 1 calc R . .
C23 C 0.8527(2) 0.12996(14) 0.30120(14) 0.0198(6) Uani 1 1 d . . .
C24 C 0.7679(3) 0.17918(15) 0.32319(14) 0.0236(6) Uani 1 1 d . . .
H24A H 0.7535 0.2154 0.2888 0.028 Uiso 1 1 calc R . .
C25 C 0.6508(3) 0.1473(2) 0.3262(2) 0.0459(10) Uani 1 1 d . . .
H25A H 0.6172 0.1288 0.2823 0.069 Uiso 1 1 calc R . .
H25B H 0.5984 0.1812 0.3388 0.069 Uiso 1 1 calc R . .
H25C H 0.6615 0.1113 0.3595 0.069 Uiso 1 1 calc R . .
C26 C 0.8183(4) 0.21210(18) 0.3895(2) 0.0441(10) Uani 1 1 d . . .
H26A H 0.8931 0.2327 0.3865 0.066 Uiso 1 1 calc R . .
H26B H 0.8297 0.1783 0.4250 0.066 Uiso 1 1 calc R . .
H26C H 0.7647 0.2465 0.3997 0.066 Uiso 1 1 calc R . .
C27 C 1.0384(2) 0.10476(14) 0.16443(14) 0.0207(6) Uani 1 1 d . . .
H27A H 1.0141 0.1493 0.1443 0.025 Uiso 1 1 calc R . .
C28 C 0.9925(3) 0.05028(15) 0.11281(16) 0.0266(6) Uani 1 1 d . . .
H28A H 0.9074 0.0511 0.1036 0.040 Uiso 1 1 calc R . .
H28B H 1.0196 0.0064 0.1306 0.040 Uiso 1 1 calc R . .
H28C H 1.0213 0.0587 0.0714 0.040 Uiso 1 1 calc R . .
C29 C 1.1717(3) 0.10231(16) 0.17987(17) 0.0284(7) Uani 1 1 d . . .
H29A H 1.2009 0.1339 0.2159 0.043 Uiso 1 1 calc R . .
H29B H 1.2020 0.1145 0.1397 0.043 Uiso 1 1 calc R . .
H29C H 1.1972 0.0570 0.1939 0.043 Uiso 1 1 calc R . .
C30 C 0.5184(2) 0.13420(13) 0.08733(13) 0.0147(5) Uani 1 1 d . . .
C31 C 0.4023(2) 0.11641(13) 0.05302(13) 0.0162(5) Uani 1 1 d . . .
C32 C 0.3225(2) 0.16565(14) 0.02440(14) 0.0203(6) Uani 1 1 d . . .
H32A H 0.3444 0.2114 0.0279 0.024 Uiso 1 1 calc R . .
C33 C 0.2129(2) 0.14833(15) -0.00860(15) 0.0237(6) Uani 1 1 d . . .
H33A H 0.1594 0.1820 -0.0273 0.028 Uiso 1 1 calc R . .
C34 C 0.1811(2) 0.08123(15) -0.01429(15) 0.0233(6) Uani 1 1 d . . .
H34A H 0.1064 0.0690 -0.0380 0.028 Uiso 1 1 calc R . .
C35 C 0.2579(2) 0.03204(14) 0.01450(15) 0.0212(6) Uani 1 1 d . . .
H35A H 0.2344 -0.0135 0.0108 0.025 Uiso 1 1 calc R . .
C36 C 0.3695(2) 0.04824(13) 0.04896(13) 0.0165(5) Uani 1 1 d . . .
C37 C 0.4511(2) -0.00391(13) 0.08040(13) 0.0166(5) Uani 1 1 d . . .
C38 C 0.4192(2) -0.07174(14) 0.07755(15) 0.0223(6) Uani 1 1 d . . .
H38A H 0.3433 -0.0841 0.0558 0.027 Uiso 1 1 calc R . .
C39 C 0.4956(3) -0.12067(14) 0.10567(16) 0.0265(6) Uani 1 1 d . . .
H39A H 0.4718 -0.1662 0.1030 0.032 Uiso 1 1 calc R . .
C40 C 0.6076(3) -0.10405(14) 0.13808(15) 0.0251(6) Uani 1 1 d . . .
H40A H 0.6605 -0.1380 0.1567 0.030 Uiso 1 1 calc R . .
C41 C 0.6406(2) -0.03774(14) 0.14282(14) 0.0203(6) Uani 1 1 d . . .
H41A H 0.7163 -0.0261 0.1655 0.024 Uiso 1 1 calc R . .
C42 C 0.5637(2) 0.01278(13) 0.11452(13) 0.0155(5) Uani 1 1 d . . .
C43 C 0.5980(2) 0.08295(12) 0.11936(12) 0.0139(5) Uani 1 1 d . . .
C44 C 0.0202(4) 0.3257(2) 0.0307(3) 0.0675(15) Uani 1 1 d . . .
H44A H 0.0049 0.2987 -0.0108 0.081 Uiso 1 1 calc R A 1
H44B H -0.0512 0.3254 0.0502 0.081 Uiso 1 1 calc R A 1
Cl1A Cl 0.0501(9) 0.4052(5) 0.0114(6) 0.067(3) Uani 0.50 1 d P B 1
Cl1B Cl 0.0510(7) 0.4096(4) 0.0030(5) 0.0416(11) Uani 0.50 1 d P B 2
Cl2 Cl 0.13210(8) 0.28899(5) 0.08678(6) 0.0486(2) Uani 1 1 d . B .
C45 C 0.6843(4) 0.0285(2) -0.3239(2) 0.0576(12) Uani 1 1 d . . .
H45A H 0.7513 0.0030 -0.3342 0.069 Uiso 1 1 calc R C 1
H45B H 0.6496 0.0563 -0.3627 0.069 Uiso 1 1 calc R C 1
Cl3A Cl 0.5614(16) -0.0333(10) -0.2903(13) 0.253(15) Uani 0.25 1 d P D 1
Cl3B Cl 0.5729(9) -0.0332(6) -0.3114(5) 0.033(2) Uani 0.25 1 d P D 2
Cl3C Cl 0.5858(8) -0.0336(5) -0.3286(4) 0.0474(14) Uani 0.50 1 d P D 3
Cl4 Cl 0.71928(8) 0.07453(4) -0.25073(5) 0.0410(2) Uani 1 1 d . D .

loop_
_atom_site_aniso_label
_atom_site_aniso_U_11
_atom_site_aniso_U_22
_atom_site_aniso_U_33
_atom_site_aniso_U_23
_atom_site_aniso_U_13
_atom_site_aniso_U_12
Rh1 0.01224(9) 0.00954(9) 0.01430(10) -0.00018(7) 0.00166(7) -0.00150(7)
I1 0.01509(8) 0.01372(8) 0.01591(8) -0.00054(6) 0.00277(6) -0.00062(6)
I2 0.02294(10) 0.04361(13) 0.01849(9) -0.00191(8) 0.00680(7) 0.00295(8)
N1 0.0139(10) 0.0111(10) 0.0160(10) -0.0006(8) 0.0024(8) 0.0002(8)
N2 0.0155(11) 0.0131(10) 0.0143(10) 0.0001(8) 0.0005(8) -0.0017(8)
N3 0.0131(10) 0.0122(10) 0.0208(11) 0.0001(8) 0.0031(9) -0.0004(8)
N4 0.0142(10) 0.0140(10) 0.0148(10) 0.0023(8) 0.0008(8) 0.0008(8)
C1 0.0189(13) 0.0117(12) 0.0165(12) -0.0009(9) 0.0042(10) -0.0033(9)
C2 0.0166(13) 0.0151(12) 0.0205(13) 0.0003(10) 0.0024(10) -0.0042(10)
C3 0.0175(13) 0.0155(12) 0.0168(13) -0.0014(10) 0.0028(10) -0.0041(10)
C4 0.0248(14) 0.0122(13) 0.0272(15) -0.0011(11) -0.0022(12) -0.0034(10)
C5 0.0226(15) 0.0159(13) 0.0297(16) 0.0020(11) -0.0064(12) -0.0035(11)
C6 0.0152(12) 0.0108(11) 0.0217(13) -0.0013(10) 0.0021(10) 0.0002(9)
C7 0.0212(14) 0.0119(12) 0.0253(14) -0.0021(10) 0.0079(11) 0.0004(10)
C8 0.0177(14) 0.0179(14) 0.0376(17) -0.0045(12) 0.0101(12) -0.0009(10)
C9 0.0148(13) 0.0194(14) 0.0349(17) -0.0042(12) -0.0020(12) 0.0029(10)
C10 0.0202(14) 0.0177(13) 0.0245(14) -0.0014(11) 0.0006(11) 0.0016(10)
C11 0.0168(13) 0.0119(12) 0.0226(14) -0.0027(10) 0.0010(10) -0.0013(9)
C12 0.0257(15) 0.0226(14) 0.0301(16) 0.0035(12) 0.0149(12) 0.0064(12)
C13 0.0422(19) 0.0249(16) 0.0349(18) -0.0011(13) 0.0191(15) -0.0062(14)
C14 0.0260(16) 0.0392(18) 0.0263(16) 0.0024(13) 0.0044(13) -0.0062(13)
C15 0.0213(14) 0.0184(13) 0.0202(14) 0.0037(11) 0.0031(11) 0.0025(10)
C16 0.0331(17) 0.0272(16) 0.0318(17) 0.0093(13) 0.0071(14) -0.0018(13)
C17 0.0323(17) 0.0329(17) 0.0190(14) 0.0008(12) 0.0011(12) 0.0111(13)
C18 0.0156(12) 0.0135(12) 0.0188(13) 0.0016(10) -0.0022(10) -0.0045(9)
C19 0.0164(13) 0.0146(12) 0.0235(14) 0.0002(10) -0.0035(11) -0.0028(10)
C20 0.0241(15) 0.0154(13) 0.0330(17) 0.0023(12) -0.0028(12) -0.0005(11)
C21 0.0302(16) 0.0179(14) 0.0292(16) 0.0067(12) -0.0075(13) -0.0047(12)
C22 0.0274(15) 0.0225(14) 0.0220(14) 0.0043(11) -0.0016(12) -0.0105(12)
C23 0.0198(14) 0.0176(13) 0.0194(13) 0.0003(10) -0.0028(11) -0.0069(10)
C24 0.0268(15) 0.0264(15) 0.0177(14) 0.0043(11) 0.0046(11) -0.0005(12)
C25 0.038(2) 0.050(2) 0.055(2) -0.0140(19) 0.0223(18) -0.0094(17)
C26 0.052(2) 0.0293(18) 0.043(2) -0.0116(16) -0.0099(18) 0.0117(16)
C27 0.0203(14) 0.0158(13) 0.0256(15) 0.0002(11) 0.0032(11) 0.0024(10)
C28 0.0245(15) 0.0213(14) 0.0328(17) -0.0051(12) 0.0024(13) 0.0022(11)
C29 0.0194(14) 0.0287(16) 0.0356(18) 0.0006(13) 0.0015(13) 0.0010(12)
C30 0.0152(12) 0.0131(12) 0.0162(12) -0.0018(9) 0.0040(10) -0.0012(9)
C31 0.0144(12) 0.0167(13) 0.0175(13) -0.0013(10) 0.0031(10) -0.0015(10)
C32 0.0151(13) 0.0176(13) 0.0273(15) 0.0005(11) 0.0017(11) -0.0002(10)
C33 0.0162(13) 0.0236(15) 0.0297(16) -0.0001(12) 0.0001(11) 0.0020(11)
C34 0.0143(13) 0.0273(15) 0.0270(15) -0.0042(12) 0.0002(11) -0.0031(11)
C35 0.0191(14) 0.0181(13) 0.0260(15) -0.0029(11) 0.0029(11) -0.0032(10)
C36 0.0171(13) 0.0153(12) 0.0172(13) -0.0026(10) 0.0038(10) -0.0020(10)
C37 0.0193(13) 0.0145(12) 0.0162(12) -0.0017(10) 0.0033(10) -0.0017(10)
C38 0.0203(14) 0.0176(13) 0.0277(15) -0.0016(11) 0.0010(11) -0.0054(11)
C39 0.0326(17) 0.0126(13) 0.0324(16) 0.0010(11) 0.0011(13) -0.0060(11)
C40 0.0283(16) 0.0163(14) 0.0279(16) 0.0040(11) -0.0022(12) 0.0007(11)
C41 0.0198(14) 0.0169(13) 0.0224(14) 0.0018(11) -0.0003(11) -0.0013(10)
C42 0.0181(13) 0.0135(12) 0.0150(12) -0.0011(9) 0.0035(10) -0.0026(10)
C43 0.0153(12) 0.0134(12) 0.0131(12) 0.0010(9) 0.0034(9) -0.0024(9)
C44 0.039(2) 0.043(2) 0.109(4) -0.002(2) -0.017(3) -0.0109(19)
Cl1A 0.056(3) 0.058(3) 0.081(5) 0.024(2) 0.000(2) -0.011(2)
Cl1B 0.033(2) 0.037(2) 0.054(2) -0.006(2) 0.0033(15) -0.0063(16)
Cl2 0.0334(5) 0.0383(5) 0.0752(7) -0.0073(5) 0.0132(5) -0.0036(4)
C45 0.047(3) 0.063(3) 0.056(3) 0.004(2) -0.007(2) -0.014(2)
Cl3A 0.050(7) 0.073(7) 0.59(4) -0.072(18) -0.056(16) 0.001(5)
Cl3B 0.011(3) 0.032(3) 0.055(6) 0.004(4) 0.005(4) -0.004(2)
Cl3C 0.042(3) 0.0502(19) 0.051(3) -0.0067(17) 0.0118(15) -0.0190(19)
Cl4 0.0368(5) 0.0288(4) 0.0573(6) 0.0029(4) 0.0088(4) 0.0067(3)

loop_
_atom_type_symbol
_atom_type_description
_atom_type_scat_dispersion_real
_atom_type_scat_dispersion_imag
_atom_type_scat_source
C C 0.0033 0.0016 'International Tables Vol C Tables 4.2.6.8 and 6.1.1.4'
H H 0.0000 0.0000 'International Tables Vol C Tables 4.2.6.8 and 6.1.1.4'
N N 0.0061 0.0033 'International Tables Vol C Tables 4.2.6.8 and 6.1.1.4'
Cl Cl 0.1484 0.1585 'International Tables Vol C Tables 4.2.6.8 and 6.1.1.4'
I I -0.4742 1.8119 'International Tables Vol C Tables 4.2.6.8 and 6.1.1.4'
Rh Rh -1.1178 0.9187 'International Tables Vol C Tables 4.2.6.8 and 6.1.1.4'

loop_
_geom_angle_atom_site_label_1
_geom_angle_atom_site_label_2
_geom_angle_atom_site_label_3
_geom_angle
N4 Rh1 N3 76.69(9)
N4 Rh1 N2 95.14(9)
N3 Rh1 N2 170.44(9)
N4 Rh1 N1 171.25(9)
N3 Rh1 N1 95.77(9)
N2 Rh1 N1 91.95(9)
N4 Rh1 I1 89.15(6)
N3 Rh1 I1 88.00(6)
N2 Rh1 I1 96.95(6)
N1 Rh1 I1 95.09(6)
Rh1 I1 I2 176.362(9)
C1 N1 C6 119.0(2)
C1 N1 Rh1 125.07(18)
C6 N1 Rh1 115.77(16)
C3 N2 C18 117.8(2)
C3 N2 Rh1 125.84(18)
C18 N2 Rh1 116.06(16)
C30 N3 Rh1 118.56(18)
C43 N4 Rh1 118.68(17)
N1 C1 C2 123.5(2)
N1 C1 C4 121.1(2)
C2 C1 C4 115.4(2)
C3 C2 C1 129.1(2)
N2 C3 C2 122.9(2)
N2 C3 C5 120.4(2)
C2 C3 C5 116.7(2)
C11 C6 C7 120.7(2)
C11 C6 N1 121.7(2)
C7 C6 N1 117.6(2)
C8 C7 C6 118.3(3)
C8 C7 C12 119.3(3)
C6 C7 C12 122.4(2)
C9 C8 C7 121.5(3)
C10 C9 C8 119.7(3)
C9 C10 C11 121.5(3)
C10 C11 C6 118.3(3)
C10 C11 C15 117.6(2)
C6 C11 C15 124.0(2)
C7 C12 C14 110.0(2)
C7 C12 C13 112.9(3)
C14 C12 C13 111.8(3)
C11 C15 C17 111.0(2)
C11 C15 C16 112.4(2)
C17 C15 C16 108.3(2)
C19 C18 C23 121.4(2)
C19 C18 N2 121.2(2)
C23 C18 N2 117.3(2)
C20 C19 C18 117.6(3)
C20 C19 C27 119.0(3)
C18 C19 C27 123.3(2)
C21 C20 C19 121.6(3)
C20 C21 C22 120.0(3)
C21 C22 C23 121.1(3)
C22 C23 C18 118.1(3)
C22 C23 C24 119.4(3)
C18 C23 C24 122.4(2)
C26 C24 C23 111.9(3)
C26 C24 C25 110.5(3)
C23 C24 C25 112.5(3)
C19 C27 C29 113.1(2)
C19 C27 C28 109.5(2)
C29 C27 C28 109.3(2)
N3 C30 C31 126.5(2)
N3 C30 C43 113.0(2)
C31 C30 C43 120.5(2)
C32 C31 C36 119.8(2)
C32 C31 C30 121.2(2)
C36 C31 C30 119.0(2)
C33 C32 C31 120.9(3)
C32 C33 C34 119.6(3)
C35 C34 C33 120.4(3)
C34 C35 C36 121.3(3)
C35 C36 C31 118.0(2)
C35 C36 C37 121.5(2)
C31 C36 C37 120.5(2)
C38 C37 C42 117.7(2)
C38 C37 C36 121.2(2)
C42 C37 C36 121.1(2)
C39 C38 C37 121.4(3)
C38 C39 C40 120.6(3)
C41 C40 C39 119.3(3)
C40 C41 C42 120.8(3)
C41 C42 C37 120.1(2)
C41 C42 C43 121.1(2)
C37 C42 C43 118.8(2)
N4 C43 C30 113.1(2)
N4 C43 C42 126.8(2)
C30 C43 C42 120.1(2)
Cl1A C44 Cl2 112.8(4)
Cl1A C44 Cl1B 4.5(7)
Cl2 C44 Cl1B 115.0(3)
Cl3C C45 Cl4 119.4(4)
Cl3C C45 Cl3B 12.2(5)
Cl4 C45 Cl3B 107.3(4)
Cl3C C45 Cl3A 23.7(8)
Cl4 C45 Cl3A 95.8(7)
Cl3B C45 Cl3A 11.5(8)

loop_
_geom_bond_atom_site_label_1
_geom_bond_atom_site_label_2
_geom_bond_distance
Rh1 N4 1.996(2)
Rh1 N3 2.004(2)
Rh1 N2 2.009(2)
Rh1 N1 2.020(2)
Rh1 I1 2.6701(4)
I1 I2 3.0128(4)
N1 C1 1.337(3)
N1 C6 1.448(3)
N2 C3 1.336(3)
N2 C18 1.451(3)
N3 C30 1.309(3)
N4 C43 1.311(3)
C1 C2 1.399(4)
C1 C4 1.513(4)
C2 C3 1.395(4)
C3 C5 1.509(4)
C6 C11 1.407(4)
C6 C7 1.415(4)
C7 C8 1.397(4)
C7 C12 1.519(4)
C8 C9 1.381(4)
C9 C10 1.380(4)
C10 C11 1.401(4)
C11 C15 1.524(4)
C12 C14 1.529(4)
C12 C13 1.535(4)
C15 C17 1.539(4)
C15 C16 1.541(4)
C18 C19 1.408(4)
C18 C23 1.411(4)
C19 C20 1.403(4)
C19 C27 1.520(4)
C20 C21 1.375(5)
C21 C22 1.387(5)
C22 C23 1.395(4)
C23 C24 1.525(4)
C24 C26 1.519(4)
C24 C25 1.525(5)
C27 C29 1.536(4)
C27 C28 1.540(4)
C30 C31 1.454(4)
C30 C43 1.457(3)
C31 C32 1.408(4)
C31 C36 1.415(4)
C32 C33 1.379(4)
C33 C34 1.392(4)
C34 C35 1.388(4)
C35 C36 1.403(4)
C36 C37 1.478(4)
C37 C38 1.405(4)
C37 C42 1.413(4)
C38 C39 1.377(4)
C39 C40 1.396(4)
C40 C41 1.380(4)
C41 C42 1.405(4)
C42 C43 1.458(3)
C44 Cl1A 1.690(13)
C44 Cl2 1.734(5)
C44 Cl1B 1.828(12)
C45 Cl3C 1.686(11)
C45 Cl4 1.734(5)
C45 Cl3B 1.846(13)
C45 Cl3A 2.11(2)

loop_
_geom_torsion_atom_site_label_1
_geom_torsion_atom_site_label_2
_geom_torsion_atom_site_label_3
_geom_torsion_atom_site_label_4
_geom_torsion
N4 Rh1 I1 I2 110.89(15)
N3 Rh1 I1 I2 34.17(15)
N2 Rh1 I1 I2 -154.04(15)
N1 Rh1 I1 I2 -61.45(15)
N4 Rh1 N1 C1 152.4(5)
N3 Rh1 N1 C1 -177.3(2)
N2 Rh1 N1 C1 8.3(2)
I1 Rh1 N1 C1 -88.8(2)
N4 Rh1 N1 C6 -23.4(7)
N3 Rh1 N1 C6 6.81(19)
N2 Rh1 N1 C6 -167.55(18)
I1 Rh1 N1 C6 95.30(17)
N4 Rh1 N2 C3 173.4(2)
N3 Rh1 N2 C3 -155.6(5)
N1 Rh1 N2 C3 -11.7(2)
I1 Rh1 N2 C3 83.7(2)
N4 Rh1 N2 C18 -12.82(19)
N3 Rh1 N2 C18 18.2(6)
N1 Rh1 N2 C18 162.05(19)
I1 Rh1 N2 C18 -102.58(18)
N4 Rh1 N3 C30 0.90(19)
N2 Rh1 N3 C30 -30.9(6)
N1 Rh1 N3 C30 -174.6(2)
I1 Rh1 N3 C30 90.50(19)
N3 Rh1 N4 C43 0.48(19)
N2 Rh1 N4 C43 175.44(19)
N1 Rh1 N4 C43 31.4(7)
I1 Rh1 N4 C43 -87.66(19)
C6 N1 C1 C2 176.3(2)
Rh1 N1 C1 C2 0.6(4)
C6 N1 C1 C4 -1.3(4)
Rh1 N1 C1 C4 -177.07(19)
N1 C1 C2 C3 -11.6(5)
C4 C1 C2 C3 166.2(3)
C18 N2 C3 C2 -167.5(3)
Rh1 N2 C3 C2 6.2(4)
C18 N2 C3 C5 10.0(4)
Rh1 N2 C3 C5 -176.4(2)
C1 C2 C3 N2 7.9(5)
C1 C2 C3 C5 -169.6(3)
C1 N1 C6 C11 75.0(3)
Rh1 N1 C6 C11 -108.9(2)
C1 N1 C6 C7 -108.2(3)
Rh1 N1 C6 C7 67.9(3)
C11 C6 C7 C8 -0.7(4)
N1 C6 C7 C8 -177.5(2)
C11 C6 C7 C12 -179.9(2)
N1 C6 C7 C12 3.2(4)
C6 C7 C8 C9 -0.3(4)
C12 C7 C8 C9 179.0(3)
C7 C8 C9 C10 0.2(4)
C8 C9 C10 C11 0.7(4)
C9 C10 C11 C6 -1.6(4)
C9 C10 C11 C15 176.1(3)
C7 C6 C11 C10 1.6(4)
N1 C6 C11 C10 178.3(2)
C7 C6 C11 C15 -176.0(2)
N1 C6 C11 C15 0.7(4)
C8 C7 C12 C14 -91.0(3)
C6 C7 C12 C14 88.3(3)
C8 C7 C12 C13 34.6(4)
C6 C7 C12 C13 -146.1(3)
C10 C11 C15 C17 -61.7(3)
C6 C11 C15 C17 115.9(3)
C10 C11 C15 C16 59.8(3)
C6 C11 C15 C16 -122.6(3)
C3 N2 C18 C19 -84.6(3)
Rh1 N2 C18 C19 101.1(2)
C3 N2 C18 C23 97.9(3)
Rh1 N2 C18 C23 -76.4(3)
C23 C18 C19 C20 -2.2(4)
N2 C18 C19 C20 -179.6(2)
C23 C18 C19 C27 175.5(2)
N2 C18 C19 C27 -1.9(4)
C18 C19 C20 C21 1.1(4)
C27 C19 C20 C21 -176.7(3)
C19 C20 C21 C22 0.5(4)
C20 C21 C22 C23 -1.2(4)
C21 C22 C23 C18 0.2(4)
C21 C22 C23 C24 -179.4(3)
C19 C18 C23 C22 1.6(4)
N2 C18 C23 C22 179.1(2)
C19 C18 C23 C24 -178.9(2)
N2 C18 C23 C24 -1.4(4)
C22 C23 C24 C26 69.5(4)
C18 C23 C24 C26 -110.0(3)
C22 C23 C24 C25 -55.6(4)
C18 C23 C24 C25 124.8(3)
C20 C19 C27 C29 -58.8(3)
C18 C19 C27 C29 123.6(3)
C20 C19 C27 C28 63.4(3)
C18 C19 C27 C28 -114.3(3)
Rh1 N3 C30 C31 177.4(2)
Rh1 N3 C30 C43 -2.0(3)
N3 C30 C31 C32 -2.2(4)
C43 C30 C31 C32 177.1(2)
N3 C30 C31 C36 178.2(3)
C43 C30 C31 C36 -2.5(4)
C36 C31 C32 C33 -1.0(4)
C30 C31 C32 C33 179.4(3)
C31 C32 C33 C34 -0.7(5)
C32 C33 C34 C35 1.7(5)
C33 C34 C35 C36 -1.1(5)
C34 C35 C36 C31 -0.6(4)
C34 C35 C36 C37 179.3(3)
C32 C31 C36 C35 1.6(4)
C30 C31 C36 C35 -178.8(2)
C32 C31 C36 C37 -178.2(2)
C30 C31 C36 C37 1.3(4)
C35 C36 C37 C38 -0.7(4)
C31 C36 C37 C38 179.2(3)
C35 C36 C37 C42 179.4(3)
C31 C36 C37 C42 -0.7(4)
C42 C37 C38 C39 -1.4(4)
C36 C37 C38 C39 178.8(3)
C37 C38 C39 C40 0.1(5)
C38 C39 C40 C41 1.2(5)
C39 C40 C41 C42 -1.1(5)
C40 C41 C42 C37 -0.3(4)
C40 C41 C42 C43 180.0(3)
C38 C37 C42 C41 1.5(4)
C36 C37 C42 C41 -178.7(2)
C38 C37 C42 C43 -178.7(2)
C36 C37 C42 C43 1.1(4)
Rh1 N4 C43 C30 -1.6(3)
Rh1 N4 C43 C42 178.3(2)
N3 C30 C43 N4 2.3(3)
C31 C30 C43 N4 -177.1(2)
N3 C30 C43 C42 -177.7(2)
C31 C30 C43 C42 2.9(4)
C41 C42 C43 N4 -2.4(4)
C37 C42 C43 N4 177.9(3)
C41 C42 C43 C30 177.5(2)
C37 C42 C43 C30 -2.2(4)
